data_2210259
loop_
_publ_author_name
'Hu, Ren-Zhi'
'Cheng, Kui'
'Ai, Li'

_publ_section_title
;
 An orthorhombic polymorph of poly[\m-2-aminobenzoato-silver(I)]
;
_journal_coeditor_code HB2130
_journal_issue 9
_journal_name_full 'Acta Crystallographica Section E'
_journal_page_first m2386
_journal_page_last m2388
_journal_paper_doi 10.1107/S160053680603409X
_journal_volume 62
_journal_year 2006
_chemical_formula_iupac '[Ag (C7 H6 N O2)]'
_chemical_formula_moiety 'C7 H6 Ag N O2'
_chemical_formula_sum 'C7 H6 Ag N O2'
_chemical_formula_weight 244.00
_chemical_name_systematic
;
poly[\m-2-aminobenzoato-silver(I)]
;
_space_group_IT_number 33
_symmetry_cell_setting orthorhombic
_symmetry_space_group_name_Hall 'P 2c -2n'
_symmetry_space_group_name_H-M 'P n a 21'
_atom_sites_solution_hydrogens geom
_atom_sites_solution_primary direct
_atom_sites_solution_secondary difmap
_audit_creation_method SHELXL-97
_cell_angle_alpha 90.00
_cell_angle_beta 90.00
_cell_angle_gamma 90.00
_cell_formula_units_Z 4
_cell_length_a 5.9486(8)
_cell_length_b 24.227(3)
_cell_length_c 4.9042(6)
_cell_measurement_reflns_used 4705
_cell_measurement_temperature 292(2)
_cell_measurement_theta_max 28.2
_cell_measurement_theta_min 3.4
_cell_volume 706.78(16)
_computing_cell_refinement 'SAINT (Bruker, 2003)'
_computing_data_collection 'SMART (Bruker, 2003)'
_computing_data_reduction SAINT
_computing_molecular_graphics 'SHELXTL (Sheldrick, 1997b)'
_computing_publication_material SHELXL97
_computing_structure_refinement 'SHELXL97 (Sheldrick, 1997a)'
_computing_structure_solution 'SHELXS97 (Sheldrick, 1997a)'
_diffrn_ambient_temperature 292(2)
_diffrn_measured_fraction_theta_full 1.000
_diffrn_measured_fraction_theta_max 1.000
_diffrn_measurement_device_type 'Bruker APEX CCD'
_diffrn_measurement_method \w
_diffrn_radiation_monochromator graphite
_diffrn_radiation_source 'fine-focus sealed tube'
_diffrn_radiation_type MoK\a
_diffrn_radiation_wavelength 0.71073
_diffrn_reflns_av_R_equivalents 0.0911
_diffrn_reflns_av_sigmaI/netI 0.0451
_diffrn_reflns_limit_h_max 7
_diffrn_reflns_limit_h_min -7
_diffrn_reflns_limit_k_max 31
_diffrn_reflns_limit_k_min -31
_diffrn_reflns_limit_l_max 6
_diffrn_reflns_limit_l_min -6
_diffrn_reflns_number 7681
_diffrn_reflns_theta_full 27.50
_diffrn_reflns_theta_max 27.50
_diffrn_reflns_theta_min 1.68
_diffrn_standards_decay_% 0
_diffrn_standards_interval_count 0
_diffrn_standards_interval_time 0
_diffrn_standards_number 0
_exptl_absorpt_coefficient_mu 2.789
_exptl_absorpt_correction_T_max 0.768
_exptl_absorpt_correction_T_min 0.433
_exptl_absorpt_correction_type multi-scan
_exptl_absorpt_process_details '(SADABS; Sheldrick, 1996)'
_exptl_crystal_colour Colorless
_exptl_crystal_density_diffrn 2.293
_exptl_crystal_density_method 'not measured'
_exptl_crystal_description Block
_exptl_crystal_F_000 472
_exptl_crystal_size_max 0.36
_exptl_crystal_size_mid 0.30
_exptl_crystal_size_min 0.10
_refine_diff_density_max 1.692
_refine_diff_density_min -1.531
_refine_ls_abs_structure_details 'Flack (1983), 713 Friedel pairs'
_refine_ls_abs_structure_Flack 0.01(7)
_refine_ls_extinction_method none
_refine_ls_goodness_of_fit_ref 1.099
_refine_ls_hydrogen_treatment constr
_refine_ls_matrix_type full
_refine_ls_number_parameters 100
_refine_ls_number_reflns 1621
_refine_ls_number_restraints 1
_refine_ls_restrained_S_all 1.099
_refine_ls_R_factor_all 0.0449
_refine_ls_R_factor_gt 0.0434
_refine_ls_shift/su_max 0.000
_refine_ls_shift/su_mean 0.000
_refine_ls_structure_factor_coef Fsqd
_refine_ls_weighting_details 'calc w=1/[\s^2^(Fo^2^)+(0.0739P)^2^+0.1709P] where P=(Fo^2^+2Fc^2^)/3'
_refine_ls_weighting_scheme calc
_refine_ls_wR_factor_gt 0.1092
_refine_ls_wR_factor_ref 0.1103
_reflns_number_gt 1568
_reflns_number_total 1621
_reflns_threshold_expression I>2\s(I)
_cod_data_source_file hb2130.cif
_cod_data_source_block I
_cod_depositor_comments
;
The following automatic conversions were performed:
'_symmetry_cell_setting' value 'Orthorhombic' changed to 'orthorhombic'
according to '/home/saulius/struct/CIF-dictionaries/cif_core.dic'
dictionary named 'cif_core.dic' version 2.4.1 from 2010-06-29.

Automatic conversion script
Id: cif_fix_enum 1527 2010-12-29 10:47:43Z saulius 

The following automatic conversions were performed:

'_symmetry_cell_setting' value 'Orthorhombic' changed to
'orthorhombic' according to
/home/saulius/struct/CIF-dictionaries/cif_core.dic dictionary named
'cif_core.dic' version 2.4.1 from 2010-06-29.

Automatic conversion script
Id: cif_fix_values 1715 2011-07-08 13:25:40Z adriana 
;
_cod_original_cell_volume 706.77(16)
_cod_database_code 2210259
_cod_database_fobs_code 2210259

loop_
_symmetry_equiv_pos_as_xyz
'x, y, z'
'-x, -y, z+1/2'
'x+1/2, -y+1/2, z'
'-x+1/2, y+1/2, z+1/2'

loop_
_atom_site_type_symbol
_atom_site_label
_atom_site_fract_x
_atom_site_fract_y
_atom_site_fract_z
_atom_site_U_iso_or_equiv
_atom_site_adp_type
_atom_site_calc_flag
_atom_site_refinement_flags
_atom_site_occupancy
Ag Ag1 0.30013(6) 0.268478(14) 0.64846(19) 0.03900(17) Uani d . 1
O O1 0.7161(6) 0.2898(2) -0.0406(11) 0.0436(10) Uani d . 1
O O2 1.0353(6) 0.33698(16) -0.0752(8) 0.0421(9) Uani d . 1
N N1 0.4014(6) 0.31953(17) 0.3109(9) 0.0325(8) Uani d . 1
H H1A 0.4664 0.2977 0.1851 0.039 Uiso calc R 1
H H1B 0.2767 0.3338 0.2348 0.039 Uiso calc R 1
C C1 0.5527(8) 0.36411(18) 0.3688(10) 0.0283(9) Uani d . 1
C C2 0.4904(10) 0.4029(2) 0.5644(11) 0.0408(12) Uani d . 1
H H2 0.3535 0.3993 0.6543 0.049 Uiso calc R 1
C C3 0.6299(11) 0.4466(2) 0.6260(18) 0.0482(13) Uani d . 1
H H3 0.5849 0.4726 0.7544 0.058 Uiso calc R 1
C C4 0.8373(12) 0.4522(3) 0.4980(17) 0.0498(14) Uani d . 1
H H4 0.9323 0.4814 0.5413 0.060 Uiso calc R 1
C C5 0.8983(9) 0.41410(19) 0.3077(13) 0.0388(11) Uani d . 1
H H5 1.0369 0.4178 0.2219 0.047 Uiso calc R 1
C C6 0.7593(9) 0.3691(2) 0.2355(11) 0.0293(9) Uani d . 1
C C7 0.8446(8) 0.3294(2) 0.0234(10) 0.0291(10) Uani d . 1

loop_
_atom_site_aniso_label
_atom_site_aniso_U_11
_atom_site_aniso_U_22
_atom_site_aniso_U_33
_atom_site_aniso_U_12
_atom_site_aniso_U_13
_atom_site_aniso_U_23
Ag1 0.0337(2) 0.0491(3) 0.0342(2) -0.00793(11) 0.0032(2) 0.0076(2)
O1 0.032(2) 0.046(2) 0.053(3) -0.0059(16) 0.0083(18) -0.014(2)
O2 0.0224(15) 0.051(2) 0.053(3) 0.0018(15) 0.0090(16) -0.0057(18)
N1 0.0228(17) 0.044(2) 0.030(2) -0.0030(16) -0.0008(16) 0.0045(17)
C1 0.027(2) 0.033(2) 0.025(2) -0.0011(17) -0.0028(17) 0.0042(17)
C2 0.042(3) 0.044(3) 0.037(3) 0.007(2) 0.007(2) -0.0025(19)
C3 0.060(3) 0.041(2) 0.043(3) 0.005(2) 0.007(4) -0.006(3)
C4 0.056(3) 0.039(3) 0.054(4) -0.007(3) -0.003(3) -0.008(3)
C5 0.034(2) 0.033(2) 0.050(3) -0.005(2) -0.004(2) 0.003(2)
C6 0.0269(18) 0.030(2) 0.031(2) 0.0025(18) -0.0009(17) 0.0025(17)
C7 0.0225(19) 0.036(2) 0.029(3) 0.0037(19) -0.0011(19) 0.0043(19)

loop_
_atom_type_symbol
_atom_type_description
_atom_type_scat_dispersion_real
_atom_type_scat_dispersion_imag
_atom_type_scat_source
C C 0.0033 0.0016 'International Tables Vol C Tables 4.2.6.8 and 6.1.1.4'
H H 0.0000 0.0000 'International Tables Vol C Tables 4.2.6.8 and 6.1.1.4'
N N 0.0061 0.0033 'International Tables Vol C Tables 4.2.6.8 and 6.1.1.4'
O O 0.0106 0.0060 'International Tables Vol C Tables 4.2.6.8 and 6.1.1.4'
Ag Ag -0.8971 1.1015 'International Tables Vol C Tables 4.2.6.8 and 6.1.1.4'

loop_
_geom_angle_atom_site_label_1
_geom_angle_atom_site_label_2
_geom_angle_atom_site_label_3
_geom_angle_site_symmetry_1
_geom_angle_site_symmetry_3
_geom_angle
_geom_angle_publ_flag
O1 Ag1 N1 3_456 . 173.55(18) y
O1 Ag1 Ag1 3_456 3_455 65.53(11) ?
N1 Ag1 Ag1 . 3_455 115.70(11) ?
O1 Ag1 Ag1 3_456 3 91.91(10) ?
N1 Ag1 Ag1 . 3 84.12(11) ?
Ag1 Ag1 Ag1 3_455 3 146.49(3) ?
C7 O1 Ag1 . 3_554 122.4(3) ?
C1 N1 Ag1 . . 117.1(3) ?
C1 N1 H1A . . 108.0 ?
Ag1 N1 H1A . . 108.0 ?
C1 N1 H1B . . 108.0 ?
Ag1 N1 H1B . . 108.0 ?
H1A N1 H1B . . 107.3 ?
C2 C1 C6 . . 119.8(5) ?
C2 C1 N1 . . 118.5(4) ?
C6 C1 N1 . . 121.6(4) ?
C3 C2 C1 . . 120.6(5) ?
C3 C2 H2 . . 119.7 ?
C1 C2 H2 . . 119.7 ?
C2 C3 C4 . . 120.6(6) ?
C2 C3 H3 . . 119.7 ?
C4 C3 H3 . . 119.7 ?
C5 C4 C3 . . 118.6(6) ?
C5 C4 H4 . . 120.7 ?
C3 C4 H4 . . 120.7 ?
C4 C5 C6 . . 122.6(5) ?
C4 C5 H5 . . 118.7 ?
C6 C5 H5 . . 118.7 ?
C1 C6 C5 . . 117.7(5) ?
C1 C6 C7 . . 124.3(5) ?
C5 C6 C7 . . 118.0(5) ?
O2 C7 O1 . . 124.4(5) ?
O2 C7 C6 . . 118.7(5) ?
O1 C7 C6 . . 116.9(4) ?

loop_
_geom_bond_atom_site_label_1
_geom_bond_atom_site_label_2
_geom_bond_site_symmetry_2
_geom_bond_distance
_geom_bond_publ_flag
Ag1 O1 3_456 2.138(5) y
Ag1 N1 . 2.153(4) y
Ag1 Ag1 3_455 3.1061(4) ?
Ag1 Ag1 3 3.1061(4) ?
C7 O1 . 1.264(7) y
C7 O2 . 1.247(6) y
O1 Ag1 3_554 2.138(5) ?
N1 C1 . 1.434(6) ?
N1 H1A . 0.9000 ?
N1 H1B . 0.9000 ?
C1 C2 . 1.393(7) ?
C1 C6 . 1.397(7) ?
C2 C3 . 1.379(8) ?
C2 H2 . 0.9300 ?
C3 C4 . 1.391(10) ?
C3 H3 . 0.9300 ?
C4 C5 . 1.363(9) ?
C4 H4 . 0.9300 ?
C5 C6 . 1.413(7) ?
C5 H5 . 0.9300 ?
C6 C7 . 1.506(8) ?

loop_
_geom_hbond_atom_site_label_D
_geom_hbond_atom_site_label_H
_geom_hbond_atom_site_label_A
_geom_hbond_site_symmetry_A
_geom_hbond_distance_DH
_geom_hbond_distance_HA
_geom_hbond_distance_DA
_geom_hbond_angle_DHA
N1 H1A O1 . 0.90 1.86 2.644(6) 144
N1 H1B O2 1_455 0.90 2.09 2.917(6) 152

loop_
_geom_torsion_atom_site_label_1
_geom_torsion_atom_site_label_2
_geom_torsion_atom_site_label_3
_geom_torsion_atom_site_label_4
_geom_torsion_site_symmetry_1
_geom_torsion
O1 Ag1 N1 C1 3_456 -119.9(14)
Ag1 Ag1 N1 C1 3_455 140.6(3)
Ag1 Ag1 N1 C1 3 -67.6(3)
Ag1 N1 C1 C2 . -56.3(5)
Ag1 N1 C1 C6 . 123.4(4)
C6 C1 C2 C3 . 0.7(8)
N1 C1 C2 C3 . -179.7(5)
C1 C2 C3 C4 . -1.3(10)
C2 C3 C4 C5 . 0.9(11)
C3 C4 C5 C6 . 0.0(10)
C2 C1 C6 C5 . 0.2(7)
N1 C1 C6 C5 . -179.4(5)
C2 C1 C6 C7 . 179.3(5)
N1 C1 C6 C7 . -0.3(7)
C4 C5 C6 C1 . -0.6(8)
C4 C5 C6 C7 . -179.7(6)
Ag1 O1 C7 O2 3_554 -3.8(8)
Ag1 O1 C7 C6 3_554 176.8(4)
C1 C6 C7 O2 . -177.6(5)
C5 C6 C7 O2 . 1.5(7)
C1 C6 C7 O1 . 1.8(8)
C5 C6 C7 O1 . -179.1(5)
